data_1503895
loop_
_publ_author_name
'B\'elanger, Etienne'
'Pouliot, Marie-France'
'Paquin, Jean-Fran\,cois'

_publ_section_title
;
 Use of 5,5-(dimethyl)-i-Pr-PHOX as a practical equivalent to t-Bu-PHOX in
 asymmetric catalysis.
;
_journal_issue 10
_journal_name_full 'Organic letters'
_journal_page_first 2201
_journal_page_last 2204
_journal_paper_doi 10.1021/ol9005618
_journal_volume 11
_journal_year 2009
_chemical_absolute_configuration rmad
_chemical_formula_sum 'C26 H28 Cl2 N O P Pd'
_chemical_formula_weight 578.76
_chemical_name_systematic
;

 ?

;
_space_group_IT_number 19
_symmetry_cell_setting orthorhombic
_symmetry_space_group_name_Hall 'P 2ac 2ab'
_symmetry_space_group_name_H-M 'P 21 21 21'
_atom_sites_solution_hydrogens geom
_atom_sites_solution_primary direct
_atom_sites_solution_secondary difmap
_audit_creation_method SHELXL-97
_cell_angle_alpha 90.00
_cell_angle_beta 90.00
_cell_angle_gamma 90.00
_cell_formula_units_Z 4
_cell_length_a 8.7523(6)
_cell_length_b 10.4027(7)
_cell_length_c 27.1256(19)
_cell_measurement_reflns_used 7946
_cell_measurement_temperature 200(2)
_cell_measurement_theta_max 28.06
_cell_measurement_theta_min 2.45
_cell_volume 2469.7(3)
_computing_cell_refinement 'APEX 2 (Bruker, 2005b)'
_computing_data_collection 'APEX 2 (Bruker, 2005b)'
_computing_data_reduction 'SAINT (Bruker, 2003)'
_computing_molecular_graphics 'SHELXTL (Bruker, 2001)'
_computing_publication_material 'SHELXTL (Bruker, 2001)'
_computing_structure_refinement 'SHELXL-97 (Sheldrick, 1997)'
_computing_structure_solution 'SHELXS-97 (Sheldrick, 1990)'
_diffrn_ambient_temperature 200(2)
_diffrn_measured_fraction_theta_full 0.996
_diffrn_measured_fraction_theta_max 0.996
_diffrn_measurement_device_type 'Bruker Smart APEX II CCD'
_diffrn_measurement_method \w
_diffrn_radiation_monochromator graphite
_diffrn_radiation_source 'fine-focus sealed tube'
_diffrn_radiation_type MoK\a
_diffrn_radiation_wavelength 0.71073
_diffrn_reflns_av_R_equivalents 0.0272
_diffrn_reflns_av_sigmaI/netI 0.0216
_diffrn_reflns_limit_h_max 11
_diffrn_reflns_limit_h_min -11
_diffrn_reflns_limit_k_max 13
_diffrn_reflns_limit_k_min -13
_diffrn_reflns_limit_l_max 35
_diffrn_reflns_limit_l_min -35
_diffrn_reflns_number 30508
_diffrn_reflns_theta_full 28.06
_diffrn_reflns_theta_max 28.06
_diffrn_reflns_theta_min 2.10
_exptl_absorpt_coefficient_mu 1.052
_exptl_absorpt_correction_T_max 0.8842
_exptl_absorpt_correction_T_min 0.7643
_exptl_absorpt_correction_type integration
_exptl_absorpt_process_details 'XPREP (Bruker, 2005a)'
_exptl_crystal_colour yellow
_exptl_crystal_density_diffrn 1.557
_exptl_crystal_density_meas ?
_exptl_crystal_density_method 'not measured'
_exptl_crystal_description Block
_exptl_crystal_F_000 1176
_exptl_crystal_size_max 0.27
_exptl_crystal_size_mid 0.15
_exptl_crystal_size_min 0.12
_refine_diff_density_max 0.411
_refine_diff_density_min -0.193
_refine_diff_density_rms 0.051
_refine_ls_abs_structure_details 'Flack H D (1983), Acta Cryst. A39, 876-881'
_refine_ls_abs_structure_Flack -0.007(16)
_refine_ls_extinction_method none
_refine_ls_goodness_of_fit_ref 1.033
_refine_ls_hydrogen_treatment constr
_refine_ls_matrix_type full
_refine_ls_number_parameters 293
_refine_ls_number_reflns 5950
_refine_ls_number_restraints 0
_refine_ls_restrained_S_all 1.033
_refine_ls_R_factor_all 0.0206
_refine_ls_R_factor_gt 0.0191
_refine_ls_shift/su_max 0.004
_refine_ls_shift/su_mean 0.000
_refine_ls_structure_factor_coef Fsqd
_refine_ls_weighting_details 'calc w=1/[\s^2^(Fo^2^)+(0.0225P)^2^+0.6420P] where P=(Fo^2^+2Fc^2^)/3'
_refine_ls_weighting_scheme calc
_refine_ls_wR_factor_gt 0.0457
_refine_ls_wR_factor_ref 0.0464
_reflns_number_gt 5748
_reflns_number_total 5950
_reflns_threshold_expression >2sigma(I)
_cod_data_source_file ol9005618_si_002.cif
_cod_data_source_block jfp006
_cod_depositor_comments
;
The following automatic conversions were performed:

'_symmetry_cell_setting' value 'Orthorhombic' changed to
'orthorhombic' according to
/home/saulius/struct/CIF-dictionaries/cif_core.dic dictionary named
'cif_core.dic' version 2.4.2 from 2011-04-26.

Automatic conversion script
Id: cif_fix_values 1715 2011-07-08 13:25:40Z adriana 

The following automatic conversions were performed:

'_exptl_crystal_density_meas' value 'not measured' was changed to '?'
- the value is perceived as not measured.

Automatic conversion script
Id: cif_fix_values 3008 2015-01-20 13:52:24Z robertas 
;
_cod_original_sg_symbol_H-M P2(1)2(1)2(1)
_cod_database_code 1503895

loop_
_symmetry_equiv_pos_as_xyz
'x, y, z'
'-x+1/2, -y, z+1/2'
'-x, y+1/2, -z+1/2'
'x+1/2, -y+1/2, -z'

loop_
_atom_site_label
_atom_site_type_symbol
_atom_site_fract_x
_atom_site_fract_y
_atom_site_fract_z
_atom_site_U_iso_or_equiv
_atom_site_adp_type
_atom_site_occupancy
_atom_site_symmetry_multiplicity
_atom_site_calc_flag
_atom_site_refinement_flags
Pd1 Pd 0.241628(16) 1.086477(12) 0.139429(5) 0.01903(4) Uani 1 1 d .
Cl1 Cl 0.09232(7) 1.22418(5) 0.088690(19) 0.03341(12) Uani 1 1 d .
Cl2 Cl 0.19770(7) 1.21314(5) 0.206308(19) 0.03291(12) Uani 1 1 d .
N1 N 0.28942(19) 0.97266(15) 0.07992(6) 0.0217(4) Uani 1 1 d .
C1 C 0.3201(3) 1.0242(2) 0.02907(7) 0.0278(5) Uani 1 1 d .
H1 H 0.2529 1.1007 0.0237 0.033 Uiso 1 1 calc R
C2 C 0.2596(3) 0.91351(18) -0.00288(7) 0.0305(4) Uani 1 1 d .
O1 O 0.27966(18) 0.80152(12) 0.03072(5) 0.0270(3) Uani 1 1 d .
C3 C 0.2792(2) 0.85006(18) 0.07627(7) 0.0220(4) Uani 1 1 d .
C4 C 0.4863(3) 1.0669(2) 0.02265(8) 0.0342(5) Uani 1 1 d .
H4 H 0.5018 1.0824 -0.0134 0.041 Uiso 1 1 calc R
C5 C 0.5148(4) 1.1960(3) 0.04874(10) 0.0505(7) Uani 1 1 d .
H5A H 0.4960 1.1863 0.0842 0.076 Uiso 1 1 calc R
H5B H 0.4457 1.2613 0.0353 0.076 Uiso 1 1 calc R
H5C H 0.6209 1.2227 0.0434 0.076 Uiso 1 1 calc R
C6 C 0.6049(3) 0.9683(3) 0.03825(9) 0.0412(6) Uani 1 1 d .
H6A H 0.5964 0.9526 0.0738 0.062 Uiso 1 1 calc R
H6B H 0.7073 1.0008 0.0307 0.062 Uiso 1 1 calc R
H6C H 0.5875 0.8877 0.0204 0.062 Uiso 1 1 calc R
C7 C 0.3454(3) 0.8805(2) -0.04969(8) 0.0424(6) Uani 1 1 d .
H7A H 0.4497 0.8540 -0.0414 0.064 Uiso 1 1 calc R
H7B H 0.3488 0.9560 -0.0712 0.064 Uiso 1 1 calc R
H7C H 0.2931 0.8100 -0.0667 0.064 Uiso 1 1 calc R
C8 C 0.0897(3) 0.9273(3) -0.01205(9) 0.0432(6) Uani 1 1 d .
H8A H 0.0500 0.8477 -0.0265 0.065 Uiso 1 1 calc R
H8B H 0.0718 0.9989 -0.0348 0.065 Uiso 1 1 calc R
H8C H 0.0375 0.9444 0.0192 0.065 Uiso 1 1 calc R
C10 C 0.2633(2) 0.75367(16) 0.11588(7) 0.0215(4) Uani 1 1 d .
C11 C 0.2259(2) 0.62813(18) 0.10213(8) 0.0277(4) Uani 1 1 d .
H11 H 0.2172 0.6071 0.0682 0.033 Uiso 1 1 calc R
C12 C 0.2014(2) 0.53396(19) 0.13732(9) 0.0319(5) Uani 1 1 d .
H12 H 0.1768 0.4488 0.1275 0.038 Uiso 1 1 calc R
C13 C 0.2128(2) 0.56395(19) 0.18634(8) 0.0310(5) Uani 1 1 d .
H13 H 0.1909 0.5005 0.2105 0.037 Uiso 1 1 calc R
C14 C 0.2562(3) 0.68681(17) 0.20085(7) 0.0272(4) Uani 1 1 d .
H14 H 0.2671 0.7056 0.2349 0.033 Uiso 1 1 calc R
C15 C 0.2839(2) 0.78264(18) 0.16628(7) 0.0212(4) Uani 1 1 d .
P1 P 0.35537(5) 0.93914(5) 0.185630(18) 0.01900(10) Uani 1 1 d .
C20 C 0.3283(2) 0.93606(19) 0.25192(7) 0.0223(4) Uani 1 1 d .
C21 C 0.1808(3) 0.9346(2) 0.27096(8) 0.0337(5) Uani 1 1 d .
H21 H 0.0960 0.9517 0.2501 0.040 Uiso 1 1 calc R
C22 C 0.1578(3) 0.9082(3) 0.32064(8) 0.0390(5) Uani 1 1 d .
H22 H 0.0571 0.9032 0.3335 0.047 Uiso 1 1 calc R
C23 C 0.2818(3) 0.8891(2) 0.35112(7) 0.0355(5) Uani 1 1 d .
H23 H 0.2659 0.8714 0.3851 0.043 Uiso 1 1 calc R
C24 C 0.4274(3) 0.8955(2) 0.33302(8) 0.0363(5) Uani 1 1 d .
H24 H 0.5122 0.8851 0.3545 0.044 Uiso 1 1 calc R
C25 C 0.4512(2) 0.9171(2) 0.28296(7) 0.0296(4) Uani 1 1 d .
H25 H 0.5522 0.9189 0.2701 0.035 Uiso 1 1 calc R
C30 C 0.5603(2) 0.9289(2) 0.17631(7) 0.0209(4) Uani 1 1 d .
C31 C 0.6355(3) 0.8112(2) 0.17349(8) 0.0285(5) Uani 1 1 d .
H31 H 0.5798 0.7331 0.1760 0.034 Uiso 1 1 calc R
C32 C 0.7927(3) 0.8092(2) 0.16705(9) 0.0344(5) Uani 1 1 d .
H32 H 0.8451 0.7293 0.1655 0.041 Uiso 1 1 calc R
C33 C 0.8729(2) 0.9221(3) 0.16294(8) 0.0374(5) Uani 1 1 d .
H33 H 0.9802 0.9194 0.1578 0.045 Uiso 1 1 calc R
C34 C 0.7994(3) 1.0399(2) 0.16621(9) 0.0345(5) Uani 1 1 d .
H34 H 0.8560 1.1176 0.1638 0.041 Uiso 1 1 calc R
C35 C 0.6420(2) 1.0430(2) 0.17313(8) 0.0274(5) Uani 1 1 d .
H35 H 0.5905 1.1231 0.1757 0.033 Uiso 1 1 calc R

loop_
_atom_site_aniso_label
_atom_site_aniso_U_11
_atom_site_aniso_U_22
_atom_site_aniso_U_33
_atom_site_aniso_U_23
_atom_site_aniso_U_13
_atom_site_aniso_U_12
Pd1 0.02172(6) 0.01636(6) 0.01899(6) -0.00025(5) 0.00016(7) -0.00030(6)
Cl1 0.0463(3) 0.0267(2) 0.0273(3) 0.0012(2) -0.0055(2) 0.0107(2)
Cl2 0.0479(3) 0.0255(2) 0.0253(2) -0.0063(2) 0.0002(2) 0.0055(2)
N1 0.0267(10) 0.0200(7) 0.0184(7) 0.0020(6) 0.0024(6) -0.0001(6)
C1 0.0405(12) 0.0237(10) 0.0192(9) 0.0007(8) 0.0040(9) 0.0012(9)
C2 0.0437(11) 0.0254(9) 0.0224(8) 0.0013(7) -0.0023(10) 0.0029(13)
O1 0.0386(9) 0.0226(6) 0.0198(6) -0.0020(5) 0.0013(6) 0.0000(6)
C3 0.0223(11) 0.0222(8) 0.0216(9) -0.0026(7) 0.0008(8) 0.0003(7)
C4 0.0455(13) 0.0334(12) 0.0237(10) 0.0002(9) 0.0091(9) -0.0103(10)
C5 0.0675(19) 0.0385(15) 0.0455(15) -0.0049(12) 0.0106(13) -0.0238(14)
C6 0.0352(13) 0.0526(15) 0.0358(13) -0.0039(11) 0.0082(11) -0.0047(11)
C7 0.0666(18) 0.0407(14) 0.0200(10) -0.0041(9) 0.0043(11) -0.0004(12)
C8 0.0463(14) 0.0404(14) 0.0427(13) 0.0034(12) -0.0140(11) -0.0017(12)
C10 0.0187(9) 0.0207(8) 0.0250(8) 0.0016(7) 0.0016(8) 0.0000(8)
C11 0.0285(12) 0.0241(9) 0.0306(10) -0.0028(8) -0.0036(9) -0.0020(8)
C12 0.0320(10) 0.0187(9) 0.0448(12) -0.0006(9) -0.0003(10) -0.0059(8)
C13 0.0297(11) 0.0232(10) 0.0400(11) 0.0091(9) -0.0019(9) -0.0061(8)
C14 0.0276(10) 0.0252(9) 0.0288(9) 0.0053(7) -0.0033(10) -0.0040(10)
C15 0.0173(10) 0.0207(8) 0.0258(9) 0.0018(7) -0.0007(7) -0.0019(7)
P1 0.0186(2) 0.0189(2) 0.0195(2) 0.00051(18) -0.00005(18) -0.00101(18)
C20 0.0272(10) 0.0208(10) 0.0190(9) 0.0016(8) 0.0011(8) 0.0008(7)
C21 0.0291(11) 0.0447(14) 0.0274(11) 0.0045(10) 0.0011(9) 0.0099(10)
C22 0.0340(12) 0.0476(14) 0.0354(12) 0.0072(12) 0.0145(10) 0.0121(11)
C23 0.0506(14) 0.0346(11) 0.0212(9) 0.0033(8) 0.0066(9) 0.0072(10)
C24 0.0393(13) 0.0441(14) 0.0256(11) 0.0038(10) -0.0078(10) -0.0029(11)
C25 0.0269(10) 0.0357(11) 0.0262(10) 0.0012(9) -0.0024(8) -0.0054(10)
C30 0.0180(8) 0.0254(10) 0.0192(9) 0.0001(8) -0.0003(7) -0.0006(8)
C31 0.0254(11) 0.0290(11) 0.0311(11) 0.0026(9) -0.0013(9) -0.0004(9)
C32 0.0281(12) 0.0396(12) 0.0355(12) -0.0005(10) 0.0019(9) 0.0111(9)
C33 0.0198(10) 0.0590(16) 0.0333(11) -0.0006(12) 0.0012(9) -0.0019(11)
C34 0.0260(11) 0.0385(12) 0.0391(12) 0.0001(10) -0.0005(9) -0.0112(9)
C35 0.0271(11) 0.0264(11) 0.0287(11) -0.0019(9) -0.0006(9) -0.0038(8)

loop_
_atom_type_symbol
_atom_type_description
_atom_type_scat_dispersion_real
_atom_type_scat_dispersion_imag
_atom_type_scat_source
C C 0.0033 0.0016 'International Tables Vol C Tables 4.2.6.8 and 6.1.1.4'
H H 0.0000 0.0000 'International Tables Vol C Tables 4.2.6.8 and 6.1.1.4'
N N 0.0061 0.0033 'International Tables Vol C Tables 4.2.6.8 and 6.1.1.4'
O O 0.0106 0.0060 'International Tables Vol C Tables 4.2.6.8 and 6.1.1.4'
P P 0.1023 0.0942 'International Tables Vol C Tables 4.2.6.8 and 6.1.1.4'
Cl Cl 0.1484 0.1585 'International Tables Vol C Tables 4.2.6.8 and 6.1.1.4'
Pd Pd -0.9988 1.0072 'International Tables Vol C Tables 4.2.6.8 and 6.1.1.4'

loop_
_geom_angle_atom_site_label_1
_geom_angle_atom_site_label_2
_geom_angle_atom_site_label_3
_geom_angle
N1 Pd1 P1 87.37(5)
N1 Pd1 Cl2 177.91(5)
P1 Pd1 Cl2 91.465(19)
N1 Pd1 Cl1 90.25(5)
P1 Pd1 Cl1 172.26(2)
Cl2 Pd1 Cl1 91.13(2)
C3 N1 C1 107.22(16)
C3 N1 Pd1 128.51(14)
C1 N1 Pd1 123.64(12)
N1 C1 C4 112.20(17)
N1 C1 C2 100.87(16)
C4 C1 C2 118.79(18)
N1 C1 H1 108.1
C4 C1 H1 108.1
C2 C1 H1 108.1
O1 C2 C8 106.90(18)
O1 C2 C7 106.08(16)
C8 C2 C7 111.76(19)
O1 C2 C1 101.55(14)
C8 C2 C1 111.13(19)
C7 C2 C1 118.2(2)
C3 O1 C2 105.67(14)
N1 C3 O1 116.59(17)
N1 C3 C10 128.74(17)
O1 C3 C10 114.65(16)
C6 C4 C1 114.91(19)
C6 C4 C5 110.5(2)
C1 C4 C5 110.8(2)
C6 C4 H4 106.7
C1 C4 H4 106.7
C5 C4 H4 106.7
C4 C5 H5A 109.5
C4 C5 H5B 109.5
H5A C5 H5B 109.5
C4 C5 H5C 109.5
H5A C5 H5C 109.5
H5B C5 H5C 109.5
C4 C6 H6A 109.5
C4 C6 H6B 109.5
H6A C6 H6B 109.5
C4 C6 H6C 109.5
H6A C6 H6C 109.5
H6B C6 H6C 109.5
C2 C7 H7A 109.5
C2 C7 H7B 109.5
H7A C7 H7B 109.5
C2 C7 H7C 109.5
H7A C7 H7C 109.5
H7B C7 H7C 109.5
C2 C8 H8A 109.5
C2 C8 H8B 109.5
H8A C8 H8B 109.5
C2 C8 H8C 109.5
H8A C8 H8C 109.5
H8B C8 H8C 109.5
C11 C10 C15 119.21(17)
C11 C10 C3 117.57(17)
C15 C10 C3 123.22(16)
C12 C11 C10 120.91(19)
C12 C11 H11 119.5
C10 C11 H11 119.5
C13 C12 C11 119.81(19)
C13 C12 H12 120.1
C11 C12 H12 120.1
C12 C13 C14 120.27(19)
C12 C13 H13 119.9
C14 C13 H13 119.9
C15 C14 C13 121.07(18)
C15 C14 H14 119.5
C13 C14 H14 119.5
C14 C15 C10 118.56(17)
C14 C15 P1 120.43(14)
C10 C15 P1 120.93(14)
C20 P1 C30 105.43(9)
C20 P1 C15 103.01(9)
C30 P1 C15 104.30(9)
C20 P1 Pd1 120.94(7)
C30 P1 Pd1 113.94(7)
C15 P1 Pd1 107.52(6)
C25 C20 C21 119.72(17)
C25 C20 P1 120.36(15)
C21 C20 P1 119.30(15)
C22 C21 C20 119.8(2)
C22 C21 H21 120.1
C20 C21 H21 120.1
C23 C22 C21 119.7(2)
C23 C22 H22 120.1
C21 C22 H22 120.1
C24 C23 C22 120.8(2)
C24 C23 H23 119.6
C22 C23 H23 119.6
C23 C24 C25 119.8(2)
C23 C24 H24 120.1
C25 C24 H24 120.1
C20 C25 C24 120.09(19)
C20 C25 H25 120.0
C24 C25 H25 120.0
C35 C30 C31 120.32(18)
C35 C30 P1 117.90(15)
C31 C30 P1 121.76(16)
C32 C31 C30 119.3(2)
C32 C31 H31 120.4
C30 C31 H31 120.4
C33 C32 C31 120.3(2)
C33 C32 H32 119.9
C31 C32 H32 119.9
C32 C33 C34 120.92(19)
C32 C33 H33 119.5
C34 C33 H33 119.5
C33 C34 C35 119.2(2)
C33 C34 H34 120.4
C35 C34 H34 120.4
C30 C35 C34 119.9(2)
C30 C35 H35 120.0
C34 C35 H35 120.0

loop_
_geom_bond_atom_site_label_1
_geom_bond_atom_site_label_2
_geom_bond_distance
Pd1 N1 2.0451(15)
Pd1 P1 2.2161(5)
Pd1 Cl2 2.2749(5)
Pd1 Cl1 2.3778(5)
N1 C3 1.282(2)
N1 C1 1.504(2)
C1 C4 1.530(3)
C1 C2 1.536(3)
C1 H1 1.0000
C2 O1 1.490(2)
C2 C8 1.514(3)
C2 C7 1.515(3)
O1 C3 1.335(2)
C3 C10 1.476(2)
C4 C6 1.520(3)
C4 C5 1.539(3)
C4 H4 1.0000
C5 H5A 0.9800
C5 H5B 0.9800
C5 H5C 0.9800
C6 H6A 0.9800
C6 H6B 0.9800
C6 H6C 0.9800
C7 H7A 0.9800
C7 H7B 0.9800
C7 H7C 0.9800
C8 H8A 0.9800
C8 H8B 0.9800
C8 H8C 0.9800
C10 C11 1.397(3)
C10 C15 1.412(2)
C11 C12 1.384(3)
C11 H11 0.9500
C12 C13 1.369(3)
C12 H12 0.9500
C13 C14 1.390(3)
C13 H13 0.9500
C14 C15 1.390(2)
C14 H14 0.9500
C15 P1 1.8213(19)
P1 C20 1.8141(19)
P1 C30 1.8147(18)
C20 C25 1.380(3)
C20 C21 1.391(3)
C21 C22 1.390(3)
C21 H21 0.9500
C22 C23 1.378(3)
C22 H22 0.9500
C23 C24 1.368(3)
C23 H23 0.9500
C24 C25 1.392(3)
C24 H24 0.9500
C25 H25 0.9500
C30 C35 1.388(3)
C30 C31 1.392(3)
C31 C32 1.387(3)
C31 H31 0.9500
C32 C33 1.372(3)
C32 H32 0.9500
C33 C34 1.387(4)
C33 H33 0.9500
C34 C35 1.391(3)
C34 H34 0.9500
C35 H35 0.9500

loop_
_geom_torsion_atom_site_label_1
_geom_torsion_atom_site_label_2
_geom_torsion_atom_site_label_3
_geom_torsion_atom_site_label_4
_geom_torsion
P1 Pd1 N1 C3 41.63(18)
Cl1 Pd1 N1 C3 -131.01(18)
P1 Pd1 N1 C1 -148.66(15)
Cl1 Pd1 N1 C1 38.70(15)
C3 N1 C1 C4 -105.4(2)
Pd1 N1 C1 C4 83.0(2)
C3 N1 C1 C2 22.1(2)
Pd1 N1 C1 C2 -149.51(14)
N1 C1 C2 O1 -27.1(2)
C4 C1 C2 O1 95.9(2)
N1 C1 C2 C8 86.3(2)
C4 C1 C2 C8 -150.7(2)
N1 C1 C2 C7 -142.57(19)
C4 C1 C2 C7 -19.6(3)
C8 C2 O1 C3 -92.16(19)
C7 C2 O1 C3 148.45(18)
C1 C2 O1 C3 24.4(2)
C1 N1 C3 O1 -7.4(3)
Pd1 N1 C3 O1 163.67(13)
C1 N1 C3 C10 174.21(19)
Pd1 N1 C3 C10 -14.7(3)
C2 O1 C3 N1 -11.6(2)
C2 O1 C3 C10 167.01(17)
N1 C1 C4 C6 50.6(2)
C2 C1 C4 C6 -66.6(3)
N1 C1 C4 C5 -75.6(2)
C2 C1 C4 C5 167.28(19)
N1 C3 C10 C11 168.3(2)
O1 C3 C10 C11 -10.1(3)
N1 C3 C10 C15 -11.7(4)
O1 C3 C10 C15 169.84(19)
C15 C10 C11 C12 3.3(3)
C3 C10 C11 C12 -176.71(19)
C10 C11 C12 C13 0.4(3)
C11 C12 C13 C14 -3.2(3)
C12 C13 C14 C15 2.2(3)
C13 C14 C15 C10 1.6(3)
C13 C14 C15 P1 -175.06(17)
C11 C10 C15 C14 -4.3(3)
C3 C10 C15 C14 175.75(19)
C11 C10 C15 P1 172.37(16)
C3 C10 C15 P1 -7.6(3)
C14 C15 P1 C20 -13.08(19)
C10 C15 P1 C20 170.32(17)
C14 C15 P1 C30 96.84(17)
C10 C15 P1 C30 -79.76(18)
C14 C15 P1 Pd1 -141.86(15)
C10 C15 P1 Pd1 41.54(17)
N1 Pd1 P1 C20 -163.74(9)
Cl2 Pd1 P1 C20 17.99(8)
N1 Pd1 P1 C30 68.99(8)
Cl2 Pd1 P1 C30 -109.28(7)
N1 Pd1 P1 C15 -46.07(8)
Cl2 Pd1 P1 C15 135.66(7)
C30 P1 C20 C25 -5.2(2)
C15 P1 C20 C25 103.92(18)
Pd1 P1 C20 C25 -136.17(16)
C30 P1 C20 C21 -176.11(19)
C15 P1 C20 C21 -67.0(2)
Pd1 P1 C20 C21 52.9(2)
C25 C20 C21 C22 -3.0(4)
P1 C20 C21 C22 167.99(19)
C20 C21 C22 C23 2.9(4)
C21 C22 C23 C24 -0.3(4)
C22 C23 C24 C25 -2.1(4)
C21 C20 C25 C24 0.6(3)
P1 C20 C25 C24 -170.29(18)
C23 C24 C25 C20 2.0(4)
C20 P1 C30 C35 -91.32(17)
C15 P1 C30 C35 160.54(16)
Pd1 P1 C30 C35 43.61(17)
C20 P1 C30 C31 87.24(18)
C15 P1 C30 C31 -20.90(19)
Pd1 P1 C30 C31 -137.84(15)
C35 C30 C31 C32 -0.6(3)
P1 C30 C31 C32 -179.08(18)
C30 C31 C32 C33 -0.7(4)
C31 C32 C33 C34 1.4(4)
C32 C33 C34 C35 -0.8(4)
C31 C30 C35 C34 1.1(3)
P1 C30 C35 C34 179.72(18)
C33 C34 C35 C30 -0.5(4)
